data_4337776
loop_
_publ_author_name
'Wu, Shu-Qi'
'Wang, Yi-Tong'
'Cui, Ai-Li'
'Kou, Hui-Zhong'

_publ_section_title
;
 Toward Higher Nuclearity: Tetranuclear Cobalt(II) Metallogrid Exhibiting
 Spin Crossover.
;
_journal_issue 5
_journal_name_full 'Inorganic chemistry'
_journal_page_first 2613
_journal_page_last 2618
_journal_paper_doi 10.1021/ic402971a
_journal_volume 53
_journal_year 2014
_chemical_formula_sum 'C21.5 H15.5 Br2 Cl2 Co N10.5 O0.5'
_chemical_formula_weight 718.59
_chemical_name_systematic
; 
 ? 
;
_space_group_IT_number 15
_symmetry_cell_setting monoclinic
_symmetry_space_group_name_Hall '-C 2yc'
_symmetry_space_group_name_H-M 'C 1 2/c 1'
_atom_sites_solution_hydrogens geom
_atom_sites_solution_primary direct
_atom_sites_solution_secondary difmap
_audit_creation_method SHELXL-97
_cell_angle_alpha 90.00
_cell_angle_beta 114.9420(13)
_cell_angle_gamma 90.00
_cell_formula_units_Z 8
_cell_length_a 29.4329(13)
_cell_length_b 12.9537(7)
_cell_length_c 14.6693(7)
_cell_measurement_temperature 123(2)
_cell_measurement_theta_max 27.46
_cell_measurement_theta_min 3.06
_cell_volume 5071.3(4)
_computing_cell_refinement 'crystalstructure 3.6.0 (Rigaku, 2004)'
_computing_data_collection 'crystalstructure 3.6.0 (Rigaku, 2004)'
_computing_data_reduction 'SHELXL-97 (Sheldrick, 1997)'
_computing_molecular_graphics 'XP (Sheldrick, 1998)'
_computing_publication_material 'XP (Sheldrick, 1998)'
_computing_structure_refinement 'SHELXL-97 (Sheldrick, 1997)'
_computing_structure_solution 'SHELXS-97 (Sheldrick, 1990)'
_diffrn_ambient_temperature 123(2)
_diffrn_detector_area_resol_mean 0.77
_diffrn_measured_fraction_theta_full 0.993
_diffrn_measured_fraction_theta_max 0.993
_diffrn_measurement_device_type 'Rigaku R-AXIS RAPID IP'
_diffrn_measurement_method '\w scans'
_diffrn_radiation_monochromator graphite
_diffrn_radiation_source 'fine-focus sealed tube'
_diffrn_radiation_type MoK\a
_diffrn_radiation_wavelength 0.71073
_diffrn_reflns_av_R_equivalents 0.0499
_diffrn_reflns_av_sigmaI/netI 0.0433
_diffrn_reflns_limit_h_max 34
_diffrn_reflns_limit_h_min -38
_diffrn_reflns_limit_k_max 16
_diffrn_reflns_limit_k_min -16
_diffrn_reflns_limit_l_max 19
_diffrn_reflns_limit_l_min -15
_diffrn_reflns_number 23972
_diffrn_reflns_theta_full 27.44
_diffrn_reflns_theta_max 27.44
_diffrn_reflns_theta_min 3.05
_exptl_absorpt_coefficient_mu 4.077
_exptl_absorpt_correction_T_max 1.000
_exptl_absorpt_correction_T_min 0.443
_exptl_absorpt_correction_type empirical
_exptl_absorpt_process_details 'Higashi, T. (1995)'
_exptl_crystal_colour brown
_exptl_crystal_density_diffrn 1.882
_exptl_crystal_density_method 'not measured'
_exptl_crystal_description block
_exptl_crystal_F_000 2824
_exptl_crystal_size_max 0.40
_exptl_crystal_size_mid 0.21
_exptl_crystal_size_min 0.18
_refine_diff_density_max 0.648
_refine_diff_density_min -1.062
_refine_diff_density_rms 0.103
_refine_ls_extinction_method none
_refine_ls_goodness_of_fit_ref 1.003
_refine_ls_hydrogen_treatment constr
_refine_ls_matrix_type full
_refine_ls_number_parameters 353
_refine_ls_number_reflns 5753
_refine_ls_number_restraints 0
_refine_ls_restrained_S_all 1.003
_refine_ls_R_factor_all 0.0506
_refine_ls_R_factor_gt 0.0362
_refine_ls_shift/su_max 0.001
_refine_ls_shift/su_mean 0.000
_refine_ls_structure_factor_coef Fsqd
_refine_ls_weighting_details 'calc w=1/[\s^2^(Fo^2^)+(0.0473P)^2^+8.9158P] where P=(Fo^2^+2Fc^2^)/3'
_refine_ls_weighting_scheme calc
_refine_ls_wR_factor_gt 0.0848
_refine_ls_wR_factor_ref 0.0945
_reflns_number_gt 4599
_reflns_number_total 5753
_reflns_threshold_expression >2sigma(I)
_cod_data_source_file ic402971a_si_002.cif
_cod_data_source_block 1@123K
_cod_depositor_comments
;
The following automatic conversions were performed:

'_symmetry_cell_setting' value 'Monoclinic' changed to 'monoclinic'
according to
/usr/data/users/saulius/crontab/automatic-downloads/current/ACS/lib/dictionaries/cif_core.dic
dictionary named 'cif_core.dic' version 2.4.2 from
2011-04-26.

'_exptl_absorpt_correction_type' value 'Empirical'
changed to 'empirical' according to
/usr/data/users/saulius/crontab/automatic-downloads/current/ACS/lib/dictionaries/cif_core.dic
dictionary named 'cif_core.dic' version 2.4.2 from 2011-04-26.

Automatic conversion script
Id: cif_fix_values 2281 2013-09-26 08:29:07Z andrius 
;
_cod_original_sg_symbol_H-M C2/c
_cod_original_formula_sum 'C21.50 H15.50 Br2 Cl2 Co N10.50 O0.50'
_cod_database_code 4337776

loop_
_symmetry_equiv_pos_as_xyz
'x, y, z'
'-x, y, -z+1/2'
'x+1/2, y+1/2, z'
'-x+1/2, y+1/2, -z+1/2'
'-x, -y, -z'
'x, -y, z-1/2'
'-x+1/2, -y+1/2, -z'
'x+1/2, -y+1/2, z-1/2'

loop_
_atom_site_label
_atom_site_type_symbol
_atom_site_fract_x
_atom_site_fract_y
_atom_site_fract_z
_atom_site_U_iso_or_equiv
_atom_site_adp_type
_atom_site_occupancy
_atom_site_symmetry_multiplicity
_atom_site_calc_flag
_atom_site_refinement_flags
Co1 Co 0.372842(13) 0.27605(3) 0.84132(3) 0.02172(10) Uani 1 1 d .
Cl2 Cl 0.28448(3) 0.23930(9) 1.17575(6) 0.0482(3) Uani 1 1 d .
Cl1 Cl 0.60329(3) 0.20763(7) 1.14310(7) 0.0459(2) Uani 1 1 d .
N3 N 0.38547(9) 0.13610(19) 0.82860(19) 0.0261(5) Uani 1 1 d .
N8 N 0.36417(8) 0.41279(18) 0.87720(18) 0.0230(5) Uani 1 1 d .
N4 N 0.44518(8) 0.26726(19) 0.93675(18) 0.0242(5) Uani 1 1 d .
C14 C 0.33655(10) 0.3409(2) 0.9817(2) 0.0249(6) Uani 1 1 d .
N9 N 0.34577(9) 0.43057(19) 0.94729(19) 0.0280(5) Uani 1 1 d .
N2 N 0.43049(9) 0.0924(2) 0.8910(2) 0.0310(6) Uani 1 1 d .
N1 N 0.30395(8) 0.23497(19) 0.71676(18) 0.0232(5) Uani 1 1 d .
N7 N 0.34523(8) 0.24826(19) 0.94638(18) 0.0241(5) Uani 1 1 d .
C1 C 0.26291(11) 0.2859(2) 0.6574(2) 0.0254(6) Uani 1 1 d .
C6 C 0.34976(11) 0.0778(2) 0.7662(2) 0.0309(7) Uani 1 1 d .
H6A H 0.3535 0.0067 0.7632 0.037 Uiso 1 1 calc R
N5 N 0.52624(9) 0.3267(2) 1.0497(2) 0.0334(6) Uani 1 1 d .
C3 C 0.22113(11) 0.1353(3) 0.5704(2) 0.0348(7) Uani 1 1 d .
H3A H 0.1933 0.1024 0.5222 0.042 Uiso 1 1 calc R
N10 N 0.39605(9) 0.3681(2) 0.74036(18) 0.0280(5) Uani 1 1 d .
C13 C 0.37897(10) 0.4914(2) 0.8416(2) 0.0271(6) Uani 1 1 d .
H13A H 0.3769 0.5585 0.8621 0.032 Uiso 1 1 calc R
C15 C 0.31696(11) 0.3399(3) 1.0549(2) 0.0315(7) Uani 1 1 d .
H15A H 0.3098 0.4006 1.0801 0.038 Uiso 1 1 calc R
C10 C 0.51160(11) 0.1451(3) 1.0140(2) 0.0315(7) Uani 1 1 d .
H10A H 0.5239 0.0780 1.0260 0.038 Uiso 1 1 calc R
C9 C 0.54058(11) 0.2272(3) 1.0608(2) 0.0305(7) Uani 1 1 d .
N6 N 0.31794(10) 0.1542(2) 1.0545(2) 0.0361(6) Uani 1 1 d .
C4 C 0.26337(12) 0.0784(3) 0.6296(2) 0.0337(7) Uani 1 1 d .
H4A H 0.2645 0.0075 0.6211 0.040 Uiso 1 1 calc R
C8 C 0.47829(11) 0.3405(2) 0.9880(2) 0.0276(6) Uani 1 1 d .
H8A H 0.4665 0.4080 0.9796 0.033 Uiso 1 1 calc R
C16 C 0.30925(10) 0.2456(3) 1.0865(2) 0.0330(7) Uani 1 1 d .
C11 C 0.41437(12) 0.3454(3) 0.6742(2) 0.0367(8) Uani 1 1 d .
C2 C 0.22057(11) 0.2395(3) 0.5833(2) 0.0313(7) Uani 1 1 d .
H2A H 0.1927 0.2787 0.5437 0.038 Uiso 1 1 calc R
C7 C 0.46156(10) 0.1668(2) 0.9459(2) 0.0265(6) Uani 1 1 d .
C5 C 0.30386(11) 0.1304(2) 0.7017(2) 0.0275(6) Uani 1 1 d .
C17 C 0.33561(11) 0.1621(3) 0.9847(2) 0.0322(7) Uani 1 1 d .
H17A H 0.3420 0.1004 0.9600 0.039 Uiso 1 1 calc R
C12 C 0.39869(10) 0.4696(2) 0.7691(2) 0.0287(6) Uani 1 1 d .
Br1 Br 0.260679(11) 0.43106(2) 0.67169(2) 0.03364(10) Uani 1 1 d .
Br2 Br 0.411114(16) 0.20541(3) 0.63467(3) 0.05129(12) Uani 1 1 d .
C19 C 0.43835(13) 0.5173(3) 0.6633(3) 0.0460(9) Uani 1 1 d .
H19A H 0.4530 0.5666 0.6381 0.055 Uiso 1 1 calc R
C18 C 0.41980(12) 0.5456(3) 0.7316(3) 0.0382(8) Uani 1 1 d .
H18A H 0.4213 0.6139 0.7523 0.046 Uiso 1 1 calc R
C20 C 0.43530(13) 0.4166(3) 0.6323(3) 0.0464(9) Uani 1 1 d .
H20A H 0.4468 0.3967 0.5849 0.056 Uiso 1 1 calc R
N11 N 0.5000 0.1053(3) 1.2500 0.0413(10) Uani 1 2 d S
O1 O 0.5000 0.2782(4) 1.2500 0.099(2) Uani 1 2 d S
C23 C 0.5230(3) 0.1963(6) 1.2899(7) 0.050(2) Uani 0.50 1 d P
C21 C 0.4471(3) 0.0965(9) 1.1823(7) 0.068(3) Uani 0.50 1 d P
C22 C 0.5272(4) 0.0082(7) 1.2912(8) 0.075(3) Uani 0.50 1 d P

loop_
_atom_site_aniso_label
_atom_site_aniso_U_11
_atom_site_aniso_U_22
_atom_site_aniso_U_33
_atom_site_aniso_U_23
_atom_site_aniso_U_13
_atom_site_aniso_U_12
Co1 0.0186(2) 0.0212(2) 0.0228(2) 0.00105(15) 0.00619(15) -0.00051(13)
Cl2 0.0260(4) 0.0916(8) 0.0267(4) 0.0097(4) 0.0109(3) -0.0069(4)
Cl1 0.0242(4) 0.0435(5) 0.0497(5) 0.0036(4) -0.0043(3) 0.0004(3)
N3 0.0223(12) 0.0242(13) 0.0285(13) 0.0021(10) 0.0076(10) 0.0024(9)
N8 0.0188(12) 0.0244(13) 0.0216(12) -0.0002(10) 0.0044(9) -0.0019(9)
N4 0.0218(12) 0.0240(13) 0.0259(13) 0.0004(10) 0.0092(10) -0.0001(9)
C14 0.0164(13) 0.0285(16) 0.0263(14) -0.0012(12) 0.0055(11) -0.0012(10)
N9 0.0265(13) 0.0269(14) 0.0300(14) -0.0010(11) 0.0115(10) 0.0009(10)
N2 0.0232(13) 0.0249(14) 0.0352(14) 0.0004(11) 0.0028(10) 0.0036(10)
N1 0.0215(12) 0.0232(13) 0.0238(12) -0.0007(10) 0.0085(10) -0.0017(9)
N7 0.0189(12) 0.0250(13) 0.0254(13) 0.0028(10) 0.0064(9) -0.0004(9)
C1 0.0258(15) 0.0289(17) 0.0223(14) 0.0040(12) 0.0110(12) -0.0012(11)
C6 0.0288(16) 0.0243(16) 0.0329(17) -0.0023(13) 0.0065(13) 0.0002(12)
N5 0.0245(14) 0.0311(15) 0.0351(15) -0.0003(12) 0.0032(11) -0.0044(10)
C3 0.0257(16) 0.041(2) 0.0281(16) -0.0018(14) 0.0026(12) -0.0088(13)
N10 0.0229(12) 0.0312(14) 0.0266(13) 0.0060(11) 0.0072(10) 0.0011(10)
C13 0.0249(15) 0.0205(15) 0.0323(16) 0.0017(12) 0.0087(12) -0.0015(11)
C15 0.0231(15) 0.042(2) 0.0270(15) -0.0030(14) 0.0084(12) 0.0001(12)
C10 0.0252(16) 0.0303(18) 0.0333(17) 0.0045(13) 0.0069(13) 0.0040(12)
C9 0.0210(15) 0.0361(18) 0.0270(16) 0.0032(13) 0.0028(12) -0.0015(12)
N6 0.0285(14) 0.0436(18) 0.0346(15) 0.0120(13) 0.0116(11) -0.0035(11)
C4 0.0316(17) 0.0308(18) 0.0335(17) -0.0052(14) 0.0085(13) -0.0069(13)
C8 0.0262(15) 0.0255(16) 0.0283(15) 0.0025(12) 0.0088(12) 0.0010(11)
C16 0.0174(15) 0.055(2) 0.0234(15) 0.0053(14) 0.0053(12) -0.0052(13)
C11 0.0294(17) 0.047(2) 0.0292(16) 0.0034(15) 0.0080(13) 0.0036(14)
C2 0.0221(15) 0.0390(19) 0.0259(15) 0.0073(13) 0.0035(12) -0.0002(12)
C7 0.0201(14) 0.0286(16) 0.0278(15) 0.0041(12) 0.0073(11) 0.0015(11)
C5 0.0258(15) 0.0275(16) 0.0253(15) -0.0045(12) 0.0069(12) -0.0055(11)
C17 0.0262(16) 0.0301(18) 0.0363(17) 0.0041(14) 0.0093(13) -0.0026(12)
C12 0.0214(14) 0.0313(17) 0.0260(15) 0.0075(13) 0.0028(11) -0.0017(11)
Br1 0.03170(18) 0.02768(18) 0.03548(18) 0.00394(13) 0.00824(13) 0.00382(12)
Br2 0.0592(3) 0.0558(3) 0.0438(2) -0.00799(18) 0.02649(19) 0.00576(18)
C19 0.042(2) 0.061(3) 0.038(2) 0.0168(18) 0.0189(16) -0.0056(17)
C18 0.0364(18) 0.038(2) 0.0348(18) 0.0138(15) 0.0093(14) -0.0048(14)
C20 0.039(2) 0.069(3) 0.0358(19) 0.0100(18) 0.0211(16) 0.0031(17)
N11 0.050(3) 0.030(2) 0.053(3) 0.000 0.030(2) 0.000
O1 0.112(4) 0.029(3) 0.199(7) 0.000 0.108(5) 0.000
C23 0.068(5) 0.038(4) 0.069(6) -0.009(4) 0.052(4) -0.011(4)
C21 0.036(5) 0.104(9) 0.062(6) -0.001(6) 0.020(4) -0.010(5)
C22 0.100(8) 0.040(5) 0.084(7) 0.014(5) 0.039(6) 0.025(5)

loop_
_atom_type_symbol
_atom_type_description
_atom_type_scat_dispersion_real
_atom_type_scat_dispersion_imag
_atom_type_scat_source
C C 0.0033 0.0016 'International Tables Vol C Tables 4.2.6.8 and 6.1.1.4'
H H 0.0000 0.0000 'International Tables Vol C Tables 4.2.6.8 and 6.1.1.4'
N N 0.0061 0.0033 'International Tables Vol C Tables 4.2.6.8 and 6.1.1.4'
O O 0.0106 0.0060 'International Tables Vol C Tables 4.2.6.8 and 6.1.1.4'
Cl Cl 0.1484 0.1585 'International Tables Vol C Tables 4.2.6.8 and 6.1.1.4'
Co Co 0.3494 0.9721 'International Tables Vol C Tables 4.2.6.8 and 6.1.1.4'
Br Br -0.2901 2.4595 'International Tables Vol C Tables 4.2.6.8 and 6.1.1.4'

loop_
_geom_angle_atom_site_label_1
_geom_angle_atom_site_label_2
_geom_angle_atom_site_label_3
_geom_angle
_geom_angle_site_symmetry_1
_geom_angle_site_symmetry_3
N3 Co1 N8 170.53(11) . .
N3 Co1 N4 79.47(10) . .
N8 Co1 N4 95.01(10) . .
N3 Co1 N7 93.61(11) . .
N8 Co1 N7 79.24(10) . .
N4 Co1 N7 96.10(10) . .
N3 Co1 N1 80.29(10) . .
N8 Co1 N1 106.17(9) . .
N4 Co1 N1 158.00(10) . .
N7 Co1 N1 93.71(9) . .
N3 Co1 N10 108.85(10) . .
N8 Co1 N10 78.38(10) . .
N4 Co1 N10 87.78(9) . .
N7 Co1 N10 157.54(10) . .
N1 Co1 N10 90.64(9) . .
C6 N3 N2 119.6(3) . .
C6 N3 Co1 119.7(2) . .
N2 N3 Co1 120.46(19) . .
C13 N8 N9 118.4(3) . .
C13 N8 Co1 120.9(2) . .
N9 N8 Co1 120.54(18) . .
C8 N4 C7 118.2(2) . .
C8 N4 Co1 131.4(2) . .
C7 N4 Co1 110.41(18) . .
N9 C14 N7 121.0(3) . .
N9 C14 C15 120.4(3) . .
N7 C14 C15 118.5(3) . .
C14 N9 N8 110.2(2) . .
C7 N2 N3 109.0(2) . .
C1 N1 C5 116.4(2) . .
C1 N1 Co1 134.9(2) . .
C5 N1 Co1 108.59(18) . .
C17 N7 C14 117.7(3) . .
C17 N7 Co1 133.2(2) . .
C14 N7 Co1 109.01(19) . .
N1 C1 C2 124.2(3) . .
N1 C1 Br1 119.0(2) . .
C2 C1 Br1 116.8(2) . .
N3 C6 C5 116.0(3) . .
C8 N5 C9 113.6(3) . .
C2 C3 C4 119.9(3) . .
C11 N10 C12 116.7(3) . .
C11 N10 Co1 134.6(2) . .
C12 N10 Co1 107.61(19) . .
N8 C13 C12 116.8(3) . .
C16 C15 C14 116.5(3) . .
C9 C10 C7 116.5(3) . .
N5 C9 C10 126.3(3) . .
N5 C9 Cl1 114.1(2) . .
C10 C9 Cl1 119.5(3) . .
C17 N6 C16 113.3(3) . .
C5 C4 C3 118.2(3) . .
N5 C8 N4 126.8(3) . .
N6 C16 C15 126.3(3) . .
N6 C16 Cl2 115.0(2) . .
C15 C16 Cl2 118.7(3) . .
N10 C11 C20 124.7(4) . .
N10 C11 Br2 116.9(3) . .
C20 C11 Br2 118.4(3) . .
C3 C2 C1 118.3(3) . .
N2 C7 N4 120.0(2) . .
N2 C7 C10 121.6(3) . .
N4 C7 C10 118.4(3) . .
N1 C5 C4 123.0(3) . .
N1 C5 C6 114.9(2) . .
C4 C5 C6 122.2(3) . .
N7 C17 N6 127.6(3) . .
N10 C12 C18 122.1(3) . .
N10 C12 C13 115.3(3) . .
C18 C12 C13 122.6(3) . .
C20 C19 C18 120.2(3) . .
C19 C18 C12 118.6(4) . .
C19 C20 C11 117.7(3) . .
C23 N11 C23 60.1(8) . 2_657
C23 N11 C21 123.7(7) . .
C23 N11 C21 65.2(6) 2_657 .
C23 N11 C21 65.2(6) . 2_657
C23 N11 C21 123.7(7) 2_657 2_657
C21 N11 C21 171.0(10) . 2_657
C23 N11 C22 176.6(6) . 2_657
C23 N11 C22 118.5(6) 2_657 2_657
C21 N11 C22 54.2(6) . 2_657
C21 N11 C22 116.9(8) 2_657 2_657
C23 N11 C22 118.5(6) . .
C23 N11 C22 176.6(6) 2_657 .
C21 N11 C22 116.9(8) . .
C21 N11 C22 54.2(6) 2_657 .
C22 N11 C22 63.2(9) 2_657 .
C23 O1 C23 65.6(8) . 2_657
O1 C23 C23 57.2(4) . 2_657
O1 C23 N11 117.2(7) . .
C23 C23 N11 60.0(4) 2_657 .
O1 C23 C21 167.4(7) . 2_657
C23 C23 C21 118.8(6) 2_657 2_657
N11 C23 C21 60.3(5) . 2_657
C22 C21 N11 63.7(6) 2_657 .
C22 C21 C23 117.2(8) 2_657 2_657
N11 C21 C23 54.5(5) . 2_657
C21 C22 N11 62.1(6) 2_657 .
C21 C22 C22 120.0(6) 2_657 2_657
N11 C22 C22 58.4(5) . 2_657

loop_
_geom_bond_atom_site_label_1
_geom_bond_atom_site_label_2
_geom_bond_distance
_geom_bond_site_symmetry_2
Co1 N3 1.876(3) .
Co1 N8 1.895(2) .
Co1 N4 1.998(2) .
Co1 N7 2.055(2) .
Co1 N1 2.147(2) .
Co1 N10 2.222(2) .
Cl2 C16 1.748(3) .
Cl1 C9 1.746(3) .
N3 C6 1.304(4) .
N3 N2 1.375(3) .
N8 C13 1.300(4) .
N8 N9 1.369(3) .
N4 C8 1.340(4) .
N4 C7 1.374(4) .
C14 N9 1.339(4) .
C14 N7 1.373(4) .
C14 C15 1.417(4) .
N2 C7 1.339(4) .
N1 C1 1.329(4) .
N1 C5 1.372(4) .
N7 C17 1.333(4) .
C1 C2 1.398(4) .
C1 Br1 1.896(3) .
C6 C5 1.452(4) .
N5 C8 1.329(4) .
N5 C9 1.345(4) .
C3 C2 1.364(5) .
C3 C4 1.390(5) .
N10 C11 1.326(4) .
N10 C12 1.373(4) .
C13 C12 1.438(4) .
C15 C16 1.358(5) .
C10 C9 1.355(4) .
C10 C7 1.416(4) .
N6 C17 1.333(4) .
N6 C16 1.337(5) .
C4 C5 1.389(4) .
C11 C20 1.389(5) .
C11 Br2 1.894(4) .
C12 C18 1.395(4) .
C19 C20 1.372(6) .
C19 C18 1.378(5) .
N11 C23 1.363(8) .
N11 C23 1.363(8) 2_657
N11 C21 1.455(8) .
N11 C21 1.455(9) 2_657
N11 C22 1.476(9) 2_657
N11 C22 1.476(9) .
O1 C23 1.260(9) .
O1 C23 1.261(9) 2_657
C23 C23 1.365(18) 2_657
C23 C21 1.521(13) 2_657
C21 C22 1.335(14) 2_657
C21 C23 1.521(13) 2_657
C22 C21 1.335(14) 2_657
C22 C22 1.55(2) 2_657
